data_1533329
loop_
_publ_author_name
'Chang, H.'
'Chen, N.X.'
'Liang, J.K.'
'Rao, G.-H.'

_publ_section_title
;
 Structural stability and structural imitation of La2 Co17-x Mx (M =Mn,
 Mo, Nb, Ti, V, Al, Cr, Ni and Si)
;
_journal_name_full 'The European Physical Journal B'
_journal_page_first 55
_journal_page_last 60
_journal_volume 33
_journal_year 2003
_chemical_formula_sum 'Co16 La2 V'
_chemical_name_systematic 'La2 Co16 V'
_space_group_IT_number 166
_symmetry_space_group_name_Hall '-R 3 2"'
_symmetry_space_group_name_H-M 'R -3 m :H'
_cell_angle_alpha 90
_cell_angle_beta 90
_cell_angle_gamma 120
_cell_formula_units_Z 3
_cell_length_a 8.533
_cell_length_b 8.533
_cell_length_c 12.443
_cell_volume 784.620
_citation_journal_id_ASTM EPJBFY
_cod_data_source_file Chang_EPJBFY_2003_729.cif
_cod_data_source_block Co16La2V1
_cod_original_cell_volume 784.6197
_cod_original_formula_sum 'Co16 La2 V1'
_cod_database_code 1533329

loop_
_symmetry_equiv_pos_as_xyz
x,y,z
-y,x-y,z
-x+y,-x,z
y,x,-z
-x,-x+y,-z
x-y,-y,-z
-x,-y,-z
y,-x+y,-z
x-y,x,-z
-y,-x,z
x,x-y,z
-x+y,y,z
x+2/3,y+1/3,z+1/3
-y+2/3,x-y+1/3,z+1/3
-x+y+2/3,-x+1/3,z+1/3
y+2/3,x+1/3,-z+1/3
-x+2/3,-x+y+1/3,-z+1/3
x-y+2/3,-y+1/3,-z+1/3
-x+2/3,-y+1/3,-z+1/3
y+2/3,-x+y+1/3,-z+1/3
x-y+2/3,x+1/3,-z+1/3
-y+2/3,-x+1/3,z+1/3
x+2/3,x-y+1/3,z+1/3
-x+y+2/3,y+1/3,z+1/3
x+1/3,y+2/3,z+2/3
-y+1/3,x-y+2/3,z+2/3
-x+y+1/3,-x+2/3,z+2/3
y+1/3,x+2/3,-z+2/3
-x+1/3,-x+y+2/3,-z+2/3
x-y+1/3,-y+2/3,-z+2/3
-x+1/3,-y+2/3,-z+2/3
y+1/3,-x+y+2/3,-z+2/3
x-y+1/3,x+2/3,-z+2/3
-y+1/3,-x+2/3,z+2/3
x+1/3,x-y+2/3,z+2/3
-x+y+1/3,y+2/3,z+2/3

loop_
_atom_site_label
_atom_site_type_symbol
_atom_site_fract_x
_atom_site_fract_y
_atom_site_fract_z
_atom_site_occupancy
_atom_site_U_iso_or_equiv
Co3 Co 0.501 0.002 0.151 1 0.0
Co4 Co 0.291 0 0 1 0.0
Co2 Co 0.5 0 0.5 1 0.0
Co1 Co 0 0 0.096 0.5 0.0
V1 V 0 0 0.096 0.5 0.0
La1 La 0 0 0.337 1 0.0
